data_2241670
loop_
_publ_author_name
'Smith, Graham'
'Wermuth, Urs D.'

_publ_section_title
;
 Crystal structure and hydrogen bonding in the water-stabilized
 proton-transfer salt brucinium 4-aminophenylarsonate tetrahydrate
;
_journal_coeditor_code LH5811
_journal_issue 5
_journal_name_full 'Acta Crystallographica Section E'
_journal_page_first 751
_journal_page_last 755
_journal_paper_doi 10.1107/S2056989016006691
_journal_volume 72
_journal_year 2016
_chemical_formula_iupac '(C23 H27 N2 O4) [As (C6 H7 N) O2 (O H)], 4H2 O'
_chemical_formula_moiety 'C23 H27 N2 O4 +, C6 H7 As N O3 -, 4(H2 O)'
_chemical_formula_sum 'C29 H42 As N3 O11'
_chemical_formula_weight 683.58
_chemical_name_common 'brucinium <i>p</i>-arsanilate tetrahydrate'
_chemical_name_systematic
;
2,3-Dimethoxy-10-oxostrychnidinium 4-aminophenylarsonate tetrahydrate
;
_space_group_IT_number 19
_symmetry_cell_setting orthorhombic
_symmetry_space_group_name_Hall 'P 2ac 2ab'
_symmetry_space_group_name_H-M 'P 21 21 21'
_atom_sites_solution_hydrogens geom
_atom_sites_solution_primary direct
_atom_sites_solution_secondary difmap
_audit_creation_method SHELXL-97
_cell_angle_alpha 90.00
_cell_angle_beta 90.00
_cell_angle_gamma 90.00
_cell_formula_units_Z 4
_cell_length_a 7.6553(3)
_cell_length_b 12.3238(5)
_cell_length_c 31.960(2)
_cell_measurement_reflns_used 2822
_cell_measurement_temperature 200.0(10)
_cell_measurement_theta_max 27.89
_cell_measurement_theta_min 3.38
_cell_volume 3015.2(3)
_computing_cell_refinement
;
CrysAlis PRO (Rigaku OD, 2015)
;
_computing_data_collection
;
CrysAlis PRO (Rigaku OD, 2015)
;
_computing_data_reduction
;
CrysAlis PRO (Rigaku OD, 2015)
;
_computing_molecular_graphics
;
PLATON (Spek, 2009)
;
_computing_publication_material
;
PLATON (Spek, 2009)
;
_computing_structure_refinement
;
SHELXL97 (Sheldrick, 2008) within WinGX (Farrugia, 2012)
;
_computing_structure_solution
;
SIR92 (Altomare <i>et al.</i>, 1993)
;
_diffrn_ambient_temperature 200.0(10)
_diffrn_detector_area_resol_mean 16.077
_diffrn_measured_fraction_theta_full 0.998
_diffrn_measured_fraction_theta_max 0.874
_diffrn_measurement_device_type 'Oxford Diffraction Gemini-S CCD-detector diffractometer'
_diffrn_measurement_method '\w scans'
_diffrn_radiation_monochromator graphite
_diffrn_radiation_source 'Enhance (Mo) X-ray source'
_diffrn_radiation_type MoK\a
_diffrn_radiation_wavelength 0.71073
_diffrn_reflns_av_R_equivalents 0.0318
_diffrn_reflns_av_sigmaI/netI 0.0625
_diffrn_reflns_limit_h_max 6
_diffrn_reflns_limit_h_min -10
_diffrn_reflns_limit_k_max 16
_diffrn_reflns_limit_k_min -16
_diffrn_reflns_limit_l_max 25
_diffrn_reflns_limit_l_min -43
_diffrn_reflns_number 11983
_diffrn_reflns_theta_full 26.00
_diffrn_reflns_theta_max 29.52
_diffrn_reflns_theta_min 3.13
_diffrn_standards_number 0
_exptl_absorpt_coefficient_mu 1.193
_exptl_absorpt_correction_T_max 0.980
_exptl_absorpt_correction_T_min 0.811
_exptl_absorpt_correction_type multi-scan
_exptl_absorpt_process_details
;
(CrysAlis PRO; Rigaku OD, 2015)
;
_exptl_crystal_colour colourless
_exptl_crystal_density_diffrn 1.506
_exptl_crystal_density_method 'not measured'
_exptl_crystal_description plate
_exptl_crystal_F_000 1432
_exptl_crystal_size_max 0.36
_exptl_crystal_size_mid 0.34
_exptl_crystal_size_min 0.10
_refine_diff_density_max 0.554
_refine_diff_density_min -0.458
_refine_ls_abs_structure_details
;
Flack (1983), 3672 Friedel pairs
;
_refine_ls_abs_structure_Flack -0.005(9)
_refine_ls_extinction_method none
_refine_ls_goodness_of_fit_ref 1.048
_refine_ls_hydrogen_treatment mixed
_refine_ls_matrix_type full
_refine_ls_number_parameters 433
_refine_ls_number_reflns 6980
_refine_ls_number_restraints 14
_refine_ls_restrained_S_all 1.048
_refine_ls_R_factor_all 0.0558
_refine_ls_R_factor_gt 0.0480
_refine_ls_shift/su_max 0.001
_refine_ls_shift/su_mean 0.000
_refine_ls_structure_factor_coef Fsqd
_refine_ls_weighting_details 'calc w=1/[\s^2^(Fo^2^)+(0.0414P)^2^+0.2011P] where P=(Fo^2^+2Fc^2^)/3'
_refine_ls_weighting_scheme calc
_refine_ls_wR_factor_gt 0.0904
_refine_ls_wR_factor_ref 0.0957
_reflns_number_gt 5901
_reflns_number_total 6980
_reflns_threshold_expression I>2\s(I)
_cod_data_source_file lh5811sup1.cif
_cod_data_source_block I
_cod_database_code 2241670

loop_
_symmetry_equiv_pos_site_id
_symmetry_equiv_pos_as_xyz
1 x,y,z
2 1/2-x,-y,1/2+z
3 1/2+x,1/2-y,-z
4 -x,1/2+y,1/2-z

loop_
_atom_site_aniso_label
_atom_site_aniso_U_11
_atom_site_aniso_U_22
_atom_site_aniso_U_33
_atom_site_aniso_U_12
_atom_site_aniso_U_13
_atom_site_aniso_U_23
O2 0.0412(17) 0.0165(12) 0.0288(13) -0.0036(11) 0.0025(12) -0.0002(10)
O3 0.0292(13) 0.0255(13) 0.0207(12) -0.0021(11) 0.0027(10) 0.0008(10)
O24 0.0244(12) 0.0185(11) 0.0243(11) -0.0011(11) -0.0001(11) 0.0000(9)
O25 0.0533(19) 0.0281(14) 0.0195(12) 0.0026(14) 0.0064(13) -0.0055(10)
N9 0.0226(14) 0.0182(12) 0.0168(12) 0.0001(13) -0.0003(11) -0.0035(11)
N19 0.0261(15) 0.0230(15) 0.0169(14) -0.0009(12) 0.0011(12) -0.0052(12)
C1 0.0251(19) 0.0207(17) 0.0203(16) 0.0005(14) -0.0011(15) -0.0087(13)
C2 0.0181(18) 0.0173(16) 0.0263(18) 0.0022(13) 0.0011(15) 0.0004(14)
C3 0.0169(17) 0.0247(17) 0.0183(15) -0.0004(15) 0.0021(13) 0.0018(14)
C4 0.0200(16) 0.0229(16) 0.0148(14) -0.0001(15) 0.0007(15) -0.0046(12)
C5 0.0196(17) 0.0181(15) 0.0181(15) 0.0014(14) -0.0008(15) -0.0012(12)
C6 0.0196(16) 0.0213(15) 0.0192(15) 0.0022(15) 0.0023(15) 0.0000(13)
C7 0.0228(17) 0.0176(16) 0.0177(16) 0.0017(13) 0.0007(14) -0.0031(13)
C8 0.0193(16) 0.0188(16) 0.0153(14) -0.0002(14) 0.0004(13) -0.0039(12)
C10 0.0214(18) 0.0235(17) 0.0224(17) -0.0025(16) 0.0005(16) -0.0059(14)
C11 0.030(2) 0.0184(17) 0.0248(18) 0.0021(14) -0.0014(16) -0.0066(14)
C12 0.0204(17) 0.0190(16) 0.0255(17) 0.0035(16) 0.0024(16) -0.0047(13)
C13 0.0137(16) 0.0175(15) 0.0208(16) -0.0005(13) 0.0031(13) -0.0038(12)
C14 0.0164(17) 0.0248(18) 0.0211(17) 0.0020(14) -0.0029(14) -0.0028(14)
C15 0.0210(18) 0.0250(18) 0.0192(17) -0.0039(15) -0.0021(15) -0.0058(15)
C16 0.0291(18) 0.0173(16) 0.0182(16) -0.0043(13) 0.0024(15) -0.0043(13)
C17 0.0249(19) 0.0242(19) 0.0216(17) 0.0053(15) 0.0030(15) -0.0054(14)
C18 0.0186(17) 0.0283(19) 0.0239(18) 0.0018(15) 0.0061(15) -0.0032(15)
C20 0.0289(18) 0.0239(17) 0.0175(15) -0.0004(17) -0.0029(15) 0.0001(14)
C21 0.0204(17) 0.0257(18) 0.0201(16) 0.0025(14) -0.0065(14) 0.0003(14)
C22 0.0229(18) 0.0272(17) 0.0205(16) 0.0019(15) -0.0026(16) 0.0032(13)
C23 0.0284(19) 0.0210(17) 0.0314(19) -0.0009(14) -0.0039(16) 0.0031(15)
C25 0.062(3) 0.0220(19) 0.036(2) -0.004(2) -0.002(2) -0.0032(17)
C26 0.0268(19) 0.0317(19) 0.0204(15) 0.0005(17) -0.0019(14) 0.0030(16)
As1A 0.0219(2) 0.01750(10) 0.01870(10) -0.00050(10) 0.0006(2) -0.0038(2)
O11A 0.0363(15) 0.0273(13) 0.0229(12) -0.0063(12) 0.0047(11) -0.0041(11)
O12A 0.0368(14) 0.0204(12) 0.0197(11) 0.0008(11) 0.0016(10) -0.0054(10)
O13A 0.0239(12) 0.0339(14) 0.0505(19) 0.0038(11) -0.0055(13) -0.0178(13)
N4A 0.060(3) 0.0279(19) 0.070(3) 0.0095(18) -0.011(2) -0.0174(18)
C1A 0.0328(19) 0.0171(15) 0.0139(15) -0.0015(15) 0.0001(16) -0.0007(12)
C2A 0.0270(19) 0.0250(19) 0.031(2) 0.0009(15) 0.0045(17) -0.0009(16)
C3A 0.042(2) 0.026(2) 0.028(2) 0.0090(17) 0.0073(18) 0.0008(16)
C4A 0.048(3) 0.0208(18) 0.0254(18) 0.0027(17) -0.0018(18) 0.0023(15)
C5A 0.043(2) 0.0239(18) 0.0303(19) -0.0078(19) -0.0059(19) -0.0012(15)
C6A 0.0313(19) 0.0277(18) 0.0224(16) -0.0030(17) -0.0018(18) -0.0022(14)
O1W 0.0439(18) 0.0500(19) 0.0445(18) 0.0115(16) 0.0045(15) -0.0085(16)
O2W 0.0453(17) 0.053(2) 0.058(2) 0.0021(17) 0.0002(16) 0.0257(18)
O3W 0.059(2) 0.059(2) 0.058(2) -0.0071(19) 0.0088(17) -0.0055(18)
O4W 0.050(2) 0.0452(19) 0.058(2) 0.0023(16) 0.0108(17) 0.0184(16)

loop_
_atom_site_type_symbol
_atom_site_label
_atom_site_fract_x
_atom_site_fract_y
_atom_site_fract_z
_atom_site_U_iso_or_equiv
_atom_site_thermal_displace_type
_atom_site_calc_flag
_atom_site_refinement_flags
_atom_site_occupancy
O O2 0.2664(3) 0.56076(19) 0.24172(7) 0.0288(8) Uani d . 1.000
O O3 0.2324(3) 0.44912(19) 0.17363(7) 0.0251(7) Uani d . 1.000
O O24 0.2010(3) -0.13571(17) 0.32202(7) 0.0224(7) Uani d . 1.000
O O25 0.2193(4) 0.0496(2) 0.19539(7) 0.0336(9) Uani d . 1.000
N N9 0.1591(3) 0.1193(2) 0.25929(8) 0.0192(7) Uani d . 1.000
N N19 0.1326(4) 0.2044(2) 0.39973(8) 0.0220(8) Uani d D 1.000
C C1 0.2107(4) 0.4025(3) 0.28549(10) 0.0220(10) Uani d . 1.000
C C2 0.2316(4) 0.4525(3) 0.24709(10) 0.0206(10) Uani d . 1.000
C C3 0.2176(4) 0.3914(3) 0.21006(10) 0.0200(9) Uani d . 1.000
C C4 0.1912(4) 0.2806(2) 0.21125(9) 0.0192(9) Uani d . 1.000
C C5 0.1762(5) 0.2319(2) 0.25023(10) 0.0186(9) Uani d . 1.000
C C6 0.1822(5) 0.2909(3) 0.28690(9) 0.0200(9) Uani d . 1.000
C C7 0.1402(4) 0.2196(3) 0.32382(10) 0.0194(9) Uani d . 1.000
C C8 0.1639(4) 0.1035(3) 0.30544(9) 0.0178(9) Uani d . 1.000
C C10 0.2084(5) 0.0380(3) 0.23349(10) 0.0224(10) Uani d . 1.000
C C11 0.2482(5) -0.0701(3) 0.25362(11) 0.0244(11) Uani d . 1.000
C C12 0.3195(5) -0.0703(3) 0.29876(10) 0.0216(10) Uani d . 1.000
C C13 0.3369(4) 0.0468(3) 0.31477(9) 0.0173(9) Uani d . 1.000
C C14 0.3946(4) 0.0634(3) 0.36027(10) 0.0208(10) Uani d . 1.000
C C15 0.4243(4) 0.1858(3) 0.36540(11) 0.0217(10) Uani d . 1.000
C C16 0.2486(5) 0.2415(3) 0.36351(10) 0.0215(10) Uani d . 1.000
C C17 -0.0479(4) 0.2361(3) 0.33974(11) 0.0236(11) Uani d . 1.000
C C18 -0.0461(4) 0.1812(3) 0.38190(10) 0.0236(10) Uani d . 1.000
C C20 0.2066(5) 0.1088(3) 0.42293(9) 0.0234(10) Uani d . 1.000
C C21 0.2646(4) 0.0242(3) 0.39246(10) 0.0221(10) Uani d . 1.000
C C22 0.2076(5) -0.0761(3) 0.39424(10) 0.0235(10) Uani d . 1.000
C C23 0.2581(5) -0.1618(3) 0.36323(11) 0.0269(11) Uani d . 1.000
C C25 0.2845(6) 0.6248(3) 0.27850(12) 0.0400(14) Uani d . 1.000
C C26 0.2222(4) 0.3880(3) 0.13581(10) 0.0263(10) Uani d . 1.000
As As1A 0.18853(4) 0.38087(2) 0.500150(10) 0.01940(10) Uani d . 1.000
O O11A 0.0706(3) 0.2967(2) 0.52906(7) 0.0288(8) Uani d . 1.000
O O12A 0.1351(3) 0.37219(19) 0.44956(7) 0.0256(7) Uani d . 1.000
O O13A 0.4046(3) 0.3544(2) 0.50798(9) 0.0361(9) Uani d D 1.000
N N4A 0.1284(6) 0.8469(3) 0.55939(14) 0.0526(15) Uani d D 1.000
C C1A 0.1723(5) 0.5265(2) 0.51885(9) 0.0213(9) Uani d . 1.000
C C2A 0.0081(5) 0.5733(3) 0.52485(11) 0.0277(11) Uani d . 1.000
C C3A -0.0043(6) 0.6792(3) 0.53827(11) 0.0320(12) Uani d . 1.000
C C4A 0.1423(6) 0.7411(3) 0.54628(12) 0.0314(13) Uani d . 1.000
C C5A 0.3047(6) 0.6939(3) 0.53962(11) 0.0324(11) Uani d . 1.000
C C6A 0.3193(5) 0.5885(3) 0.52554(10) 0.0271(10) Uani d . 1.000
O O1W 0.4311(4) -0.0600(3) 0.13578(10) 0.0461(11) Uani d D 1.000
O O2W -0.2441(4) 0.3881(3) 0.43528(11) 0.0521(11) Uani d D 1.000
O O3W 0.4514(4) 0.8770(3) 0.61869(11) 0.0587(12) Uani d D 1.000
O O4W 0.2795(4) 0.5374(3) 0.40023(10) 0.0511(11) Uani d D 1.000
H H1 0.21570 0.44380 0.31060 0.0260 Uiso c R 1.000
H H4 0.18370 0.23920 0.18630 0.0230 Uiso c R 1.000
H H8 0.06440 0.05630 0.31430 0.0210 Uiso c R 1.000
H H12 0.43720 -0.10550 0.29900 0.0260 Uiso c R 1.000
H H13 0.42710 0.08270 0.29690 0.0210 Uiso c R 1.000
H H14 0.50800 0.02480 0.36480 0.0250 Uiso c R 1.000
H H16 0.26740 0.32150 0.36610 0.0260 Uiso c R 1.000
H H19 0.122(6) 0.258(3) 0.4190(11) 0.0620 Uiso d D 1.000
H H22 0.13050 -0.09540 0.41630 0.0280 Uiso c R 1.000
H H111 0.33410 -0.10810 0.23570 0.0290 Uiso c R 1.000
H H112 0.13960 -0.11370 0.25330 0.0290 Uiso c R 1.000
H H151 0.48150 0.20080 0.39260 0.0260 Uiso c R 1.000
H H152 0.50090 0.21300 0.34270 0.0260 Uiso c R 1.000
H H171 -0.07610 0.31420 0.34240 0.0280 Uiso c R 1.000
H H172 -0.13360 0.20150 0.32080 0.0280 Uiso c R 1.000
H H181 -0.06470 0.10210 0.37890 0.0280 Uiso c R 1.000
H H182 -0.13850 0.21120 0.40020 0.0280 Uiso c R 1.000
H H201 0.30700 0.13230 0.44020 0.0280 Uiso c R 1.000
H H202 0.11670 0.07810 0.44180 0.0280 Uiso c R 1.000
H H231 0.38680 -0.17010 0.36320 0.0320 Uiso c R 1.000
H H232 0.20630 -0.23190 0.37180 0.0320 Uiso c R 1.000
H H251 0.30870 0.70020 0.27070 0.0600 Uiso c R 1.000
H H252 0.38120 0.59660 0.29540 0.0600 Uiso c R 1.000
H H253 0.17600 0.62160 0.29470 0.0600 Uiso c R 1.000
H H261 0.23380 0.43690 0.11180 0.0390 Uiso c R 1.000
H H262 0.10930 0.35070 0.13440 0.0390 Uiso c R 1.000
H H263 0.31660 0.33430 0.13520 0.0390 Uiso c R 1.000
H H2A -0.09470 0.53230 0.51970 0.0330 Uiso c R 1.000
H H3A -0.11650 0.71040 0.54210 0.0390 Uiso c R 1.000
H H5A 0.40740 0.73490 0.54490 0.0390 Uiso c R 1.000
H H6A 0.43160 0.55850 0.52040 0.0330 Uiso c R 1.000
H H13A 0.445(6) 0.298(3) 0.4931(13) 0.0770 Uiso d D 1.000
H H41A 0.022(3) 0.876(4) 0.5617(15) 0.0620 Uiso d D 1.000
H H42A 0.227(3) 0.861(4) 0.5735(13) 0.0620 Uiso d D 1.000
H H11W 0.360(5) -0.029(4) 0.1548(10) 0.0770 Uiso d D 1.000
H H12W 0.358(5) -0.071(4) 0.1141(10) 0.0770 Uiso d D 1.000
H H21W -0.134(3) 0.406(4) 0.4425(16) 0.0770 Uiso d D 1.000
H H22W -0.273(7) 0.328(2) 0.4492(14) 0.0770 Uiso d D 1.000
H H31W 0.406(6) 0.917(3) 0.6400(11) 0.0770 Uiso d D 1.000
H H32W 0.548(4) 0.917(3) 0.6129(15) 0.0770 Uiso d D 1.000
H H41W 0.378(4) 0.512(4) 0.3885(15) 0.0770 Uiso d D 1.000
H H42W 0.242(7) 0.483(3) 0.4163(13) 0.0770 Uiso d D 1.000

loop_
_atom_type_symbol
_atom_type_description
_atom_type_scat_dispersion_real
_atom_type_scat_dispersion_imag
_atom_type_scat_source
C C 0.0033 0.0016 'International Tables Vol C Tables 4.2.6.8 and 6.1.1.4'
H H 0.0000 0.0000 'International Tables Vol C Tables 4.2.6.8 and 6.1.1.4'
N N 0.0061 0.0033 'International Tables Vol C Tables 4.2.6.8 and 6.1.1.4'
O O 0.0106 0.0060 'International Tables Vol C Tables 4.2.6.8 and 6.1.1.4'
As As 0.0499 2.0058 'International Tables Vol C Tables 4.2.6.8 and 6.1.1.4'

loop_
_geom_angle_atom_site_label_1
_geom_angle_atom_site_label_2
_geom_angle_atom_site_label_3
_geom_angle
_geom_angle_publ_flag
O12A As1A C1A 110.46(12) no
O13A As1A C1A 101.45(14) no
O12A As1A O13A 111.55(13) no
O11A As1A C1A 112.41(13) no
O11A As1A O12A 111.48(11) no
O11A As1A O13A 109.09(12) no
C2 O2 C25 117.1(3) no
C3 O3 C26 116.2(3) no
C12 O24 C23 114.5(3) no
As1A O13A H13A 114(3) no
H11W O1W H12W 102(3) no
H21W O2W H22W 108(5) no
H31W O3W H32W 100(4) no
C8 N9 C10 120.1(3) no
C5 N9 C10 125.0(3) no
C5 N9 C8 109.1(2) no
C16 N19 C18 107.3(2) no
C16 N19 C20 112.9(3) no
C18 N19 C20 112.3(3) no
H41W O4W H42W 104(4) no
C20 N19 H19 106(2) no
C18 N19 H19 108(3) no
C16 N19 H19 110(3) no
H41A N4A H42A 130(4) no
C4A N4A H42A 106(3) no
C4A N4A H41A 119(3) no
C2 C1 C6 119.1(3) no
O2 C2 C1 124.6(3) no
O2 C2 C3 115.5(3) no
C1 C2 C3 120.0(3) no
O3 C3 C2 115.5(3) no
O3 C3 C4 123.3(3) no
C2 C3 C4 121.2(3) no
C3 C4 C5 117.7(3) no
C4 C5 C6 122.1(3) no
N9 C5 C4 127.7(3) no
N9 C5 C6 110.1(3) no
C5 C6 C7 110.5(3) no
C1 C6 C7 129.4(3) no
C1 C6 C5 119.9(3) no
C6 C7 C8 102.5(3) no
C16 C7 C17 102.0(3) no
C6 C7 C17 112.4(3) no
C8 C7 C17 110.8(3) no
C6 C7 C16 115.4(3) no
C8 C7 C16 114.1(3) no
C7 C8 C13 116.6(3) no
N9 C8 C7 104.5(3) no
N9 C8 C13 106.0(2) no
O25 C10 C11 120.7(3) no
O25 C10 N9 122.5(3) no
N9 C10 C11 116.8(3) no
C10 C11 C12 118.1(3) no
O24 C12 C11 105.3(3) no
O24 C12 C13 114.4(3) no
C11 C12 C13 109.9(3) no
C8 C13 C12 106.8(3) no
C8 C13 C14 112.0(3) no
C12 C13 C14 117.8(3) no
C13 C14 C15 106.0(3) no
C15 C14 C21 109.8(3) no
C13 C14 C21 114.4(3) no
C14 C15 C16 108.1(3) no
C7 C16 C15 115.7(3) no
N19 C16 C7 105.0(3) no
N19 C16 C15 110.5(3) no
C7 C17 C18 103.1(3) no
N19 C18 C17 105.1(3) no
N19 C20 C21 109.7(2) no
C14 C21 C20 114.6(3) no
C14 C21 C22 123.4(3) no
C20 C21 C22 122.0(3) no
C21 C22 C23 123.3(3) no
O24 C23 C22 111.9(3) no
C6 C1 H1 120.00 no
C2 C1 H1 120.00 no
C5 C4 H4 121.00 no
C3 C4 H4 121.00 no
N9 C8 H8 110.00 no
C7 C8 H8 110.00 no
C13 C8 H8 110.00 no
C12 C11 H111 108.00 no
C10 C11 H111 108.00 no
C10 C11 H112 108.00 no
H111 C11 H112 107.00 no
C12 C11 H112 108.00 no
O24 C12 H12 109.00 no
C13 C12 H12 109.00 no
C11 C12 H12 109.00 no
C8 C13 H13 107.00 no
C12 C13 H13 107.00 no
C14 C13 H13 106.00 no
C15 C14 H14 109.00 no
C21 C14 H14 109.00 no
C13 C14 H14 109.00 no
H151 C15 H152 109.00 no
C16 C15 H151 110.00 no
C16 C15 H152 110.00 no
C14 C15 H151 110.00 no
C14 C15 H152 110.00 no
N19 C16 H16 108.00 no
C15 C16 H16 108.00 no
C7 C16 H16 109.00 no
C7 C17 H171 111.00 no
C7 C17 H172 111.00 no
C18 C17 H171 111.00 no
C18 C17 H172 111.00 no
H171 C17 H172 109.00 no
H181 C18 H182 109.00 no
C17 C18 H182 111.00 no
N19 C18 H182 111.00 no
C17 C18 H181 111.00 no
N19 C18 H181 111.00 no
C21 C20 H201 110.00 no
N19 C20 H202 110.00 no
H201 C20 H202 108.00 no
N19 C20 H201 110.00 no
C21 C20 H202 110.00 no
C23 C22 H22 118.00 no
C21 C22 H22 118.00 no
O24 C23 H232 109.00 no
O24 C23 H231 109.00 no
H231 C23 H232 108.00 no
C22 C23 H232 109.00 no
C22 C23 H231 109.00 no
H251 C25 H253 109.00 no
H252 C25 H253 110.00 no
H251 C25 H252 109.00 no
O2 C25 H253 109.00 no
O2 C25 H251 110.00 no
O2 C25 H252 109.00 no
O3 C26 H261 110.00 no
H261 C26 H262 109.00 no
H261 C26 H263 109.00 no
H262 C26 H263 109.00 no
O3 C26 H262 110.00 no
O3 C26 H263 109.00 no
As1A C1A C2A 119.6(3) no
C2A C1A C6A 119.0(3) no
As1A C1A C6A 121.4(3) no
C1A C2A C3A 119.8(4) no
C2A C3A C4A 121.7(4) no
N4A C4A C5A 120.9(4) no
N4A C4A C3A 121.2(4) no
C3A C4A C5A 117.9(4) no
C4A C5A C6A 121.1(4) no
C1A C6A C5A 120.5(4) no
C1A C2A H2A 120.00 no
C3A C2A H2A 120.00 no
C2A C3A H3A 119.00 no
C4A C3A H3A 119.00 no
C6A C5A H5A 119.00 no
C4A C5A H5A 119.00 no
C1A C6A H6A 120.00 no
C5A C6A H6A 120.00 no

loop_
_geom_bond_atom_site_label_1
_geom_bond_atom_site_label_2
_geom_bond_distance
_geom_bond_publ_flag
As1A O12A 1.671(2) no
As1A O13A 1.704(2) no
As1A C1A 1.896(3) no
As1A O11A 1.657(2) no
O2 C2 1.371(4) no
O2 C25 1.423(4) no
O3 C26 1.426(4) no
O3 C3 1.369(4) no
O24 C23 1.425(4) no
O24 C12 1.423(4) no
O25 C10 1.229(4) no
O13A H13A 0.90(4) no
O1W H12W 0.90(3) no
O1W H11W 0.90(4) no
O2W H22W 0.89(3) no
O2W H21W 0.90(3) no
O3W H32W 0.91(3) no
O3W H31W 0.91(4) no
N9 C5 1.424(4) no
N9 C10 1.351(4) no
N9 C8 1.488(4) no
N19 C16 1.529(4) no
N19 C18 1.509(4) no
N19 C20 1.503(4) no
O4W H42W 0.89(4) no
O4W H41W 0.90(4) no
N19 H19 0.91(4) no
N4A C4A 1.374(5) no
N4A H41A 0.89(3) no
N4A H42A 0.90(3) no
C1 C2 1.383(5) no
C1 C6 1.393(5) no
C2 C3 1.407(5) no
C3 C4 1.381(4) no
C4 C5 1.388(4) no
C5 C6 1.380(4) no
C6 C7 1.506(5) no
C7 C17 1.541(4) no
C7 C16 1.540(5) no
C7 C8 1.557(5) no
C8 C13 1.527(5) no
C10 C11 1.511(5) no
C11 C12 1.543(5) no
C12 C13 1.537(5) no
C13 C14 1.534(4) no
C14 C21 1.511(5) no
C14 C15 1.534(5) no
C15 C16 1.511(5) no
C17 C18 1.508(5) no
C20 C21 1.494(5) no
C21 C22 1.312(5) no
C22 C23 1.499(5) no
C1 H1 0.9500 no
C4 H4 0.9500 no
C8 H8 1.0000 no
C11 H111 0.9900 no
C11 H112 0.9900 no
C12 H12 1.0000 no
C13 H13 1.0000 no
C14 H14 1.0000 no
C15 H152 0.9900 no
C15 H151 0.9900 no
C16 H16 1.0000 no
C17 H171 0.9900 no
C17 H172 0.9900 no
C18 H182 0.9900 no
C18 H181 0.9900 no
C20 H202 0.9900 no
C20 H201 0.9900 no
C22 H22 0.9500 no
C23 H232 0.9900 no
C23 H231 0.9900 no
C25 H252 0.9800 no
C25 H251 0.9800 no
C25 H253 0.9800 no
C26 H262 0.9800 no
C26 H263 0.9800 no
C26 H261 0.9800 no
C1A C6A 1.377(5) no
C1A C2A 1.396(5) no
C2A C3A 1.377(5) no
C3A C4A 1.381(6) no
C4A C5A 1.389(6) no
C5A C6A 1.379(5) no
C2A H2A 0.9500 no
C3A H3A 0.9500 no
C5A H5A 0.9500 no
C6A H6A 0.9500 no

loop_
_geom_hbond_atom_site_label_D
_geom_hbond_atom_site_label_H
_geom_hbond_atom_site_label_A
_geom_hbond_site_symmetry_A
_geom_hbond_distance_DH
_geom_hbond_distance_HA
_geom_hbond_distance_DA
_geom_hbond_angle_DHA
_geom_hbond_publ_flag
N19 H19 O12A . 0.91(4) 1.72(4) 2.610(3) 168(4) yes
N4A H41A O4W 3_466 0.89(3) 2.46(4) 3.291(5) 155(4) yes
N4A H42A O3W . 0.90(3) 2.25(3) 3.137(6) 169(4) yes
O13A H13A O11A 3_556 0.90(4) 1.67(4) 2.546(3) 165(4) yes
O1W H11W O25 . 0.90(4) 1.95(4) 2.843(4) 175(3) yes
O1W H12W O2W 4_545 0.90(3) 1.87(4) 2.760(5) 168(4) yes
O2W H21W O12A . 0.90(3) 2.11(3) 2.945(4) 153(4) yes
O2W H22W O11A 3_456 0.89(3) 2.07(4) 2.915(4) 158(5) yes
O3W H31W O25 2_565 0.91(4) 2.06(4) 2.922(4) 159(3) yes
O3W H32W O4W 3_566 0.91(3) 1.91(3) 2.791(4) 164(3) yes
O4W H41W O1W 4_655 0.90(4) 1.88(4) 2.770(5) 172(5) yes
O4W H42W O12A . 0.89(4) 1.91(4) 2.802(4) 174(5) yes
C4 H4 O25 . 0.95 2.37 2.900(4) 115 no
C6A H6A O13A . 0.95 2.55 3.011(4) 110 no
C8 H8 O24 . 1.00 2.60 3.009(4) 104 no
C14 H14 O3 4_645 1.00 2.52 3.363(4) 142 yes
C15 H151 O11A 3_556 0.99 2.60 3.561(4) 165 yes
C18 H182 O2W . 0.99 2.58 3.422(5) 143 yes
C20 H201 O11A 3_556 0.99 2.41 3.388(4) 170 yes
C20 H202 O13A 3_456 0.99 2.43 3.229(4) 137 yes

loop_
_geom_torsion_atom_site_label_1
_geom_torsion_atom_site_label_2
_geom_torsion_atom_site_label_3
_geom_torsion_atom_site_label_4
_geom_torsion
_geom_torsion_publ_flag
O11A As1A C1A C2A -51.9(3) no
O11A As1A C1A C6A 130.0(2) no
O12A As1A C1A C2A 73.4(3) no
O12A As1A C1A C6A -104.8(3) no
O13A As1A C1A C2A -168.3(3) no
O13A As1A C1A C6A 13.6(3) no
C25 O2 C2 C1 1.0(5) no
C25 O2 C2 C3 -178.9(3) no
C26 O3 C3 C2 178.7(3) no
C26 O3 C3 C4 -1.1(4) no
C23 O24 C12 C13 -69.2(4) no
C12 O24 C23 C22 87.0(4) no
C23 O24 C12 C11 170.0(3) no
C8 N9 C5 C6 -3.2(4) no
C8 N9 C5 C4 174.7(3) no
C5 N9 C10 O25 -24.5(5) no
C10 N9 C5 C4 22.1(6) no
C10 N9 C5 C6 -155.9(3) no
C5 N9 C8 C7 13.4(3) no
C5 N9 C8 C13 -110.4(3) no
C10 N9 C8 C7 167.6(3) no
C10 N9 C8 C13 43.9(4) no
C8 N9 C10 O25 -174.4(3) no
C8 N9 C10 C11 6.3(5) no
C5 N9 C10 C11 156.3(3) no
C20 N19 C16 C15 -10.7(4) no
C16 N19 C18 C17 -16.7(3) no
C18 N19 C16 C7 -9.6(3) no
C18 N19 C16 C15 -134.9(3) no
C20 N19 C16 C7 114.7(3) no
C18 N19 C20 C21 74.2(3) no
C20 N19 C18 C17 -141.3(3) no
C16 N19 C20 C21 -47.3(4) no
C2 C1 C6 C7 -174.0(3) no
C6 C1 C2 O2 -177.6(3) no
C6 C1 C2 C3 2.3(5) no
C2 C1 C6 C5 0.4(5) no
C1 C2 C3 C4 -3.1(5) no
O2 C2 C3 O3 -3.0(4) no
O2 C2 C3 C4 176.9(3) no
C1 C2 C3 O3 177.1(3) no
O3 C3 C4 C5 -179.2(3) no
C2 C3 C4 C5 1.0(5) no
C3 C4 C5 N9 -176.0(3) no
C3 C4 C5 C6 1.8(5) no
N9 C5 C6 C7 -9.0(4) no
N9 C5 C6 C1 175.6(3) no
C4 C5 C6 C1 -2.5(6) no
C4 C5 C6 C7 172.9(3) no
C5 C6 C7 C16 141.2(3) no
C1 C6 C7 C8 -168.6(4) no
C1 C6 C7 C16 -44.0(5) no
C1 C6 C7 C17 72.5(5) no
C5 C6 C7 C8 16.6(4) no
C5 C6 C7 C17 -102.4(4) no
C17 C7 C8 C13 -140.8(3) no
C6 C7 C16 N19 153.5(3) no
C8 C7 C16 N19 -88.2(3) no
C8 C7 C16 C15 33.9(4) no
C17 C7 C16 N19 31.3(3) no
C17 C7 C16 C15 153.4(3) no
C6 C7 C17 C18 -166.0(3) no
C8 C7 C17 C18 80.1(3) no
C6 C7 C16 C15 -84.4(4) no
C6 C7 C8 N9 -17.5(3) no
C6 C7 C8 C13 99.1(3) no
C16 C7 C8 N9 -142.9(3) no
C16 C7 C8 C13 -26.3(4) no
C17 C7 C8 N9 102.6(3) no
C16 C7 C17 C18 -41.8(3) no
N9 C8 C13 C12 -71.7(3) no
N9 C8 C13 C14 158.0(3) no
C7 C8 C13 C14 42.2(4) no
C7 C8 C13 C12 172.5(3) no
O25 C10 C11 C12 150.9(4) no
N9 C10 C11 C12 -29.9(5) no
C10 C11 C12 C13 -0.2(4) no
C10 C11 C12 O24 123.5(3) no
C11 C12 C13 C8 49.1(3) no
O24 C12 C13 C8 -69.1(3) no
O24 C12 C13 C14 57.9(4) no
C11 C12 C13 C14 176.1(3) no
C12 C13 C14 C15 172.5(3) no
C8 C13 C14 C15 -63.1(3) no
C8 C13 C14 C21 58.1(4) no
C12 C13 C14 C21 -66.4(4) no
C15 C14 C21 C22 176.6(3) no
C21 C14 C15 C16 -54.5(3) no
C13 C14 C15 C16 69.6(3) no
C15 C14 C21 C20 -4.2(4) no
C13 C14 C21 C20 -123.2(3) no
C13 C14 C21 C22 57.6(5) no
C14 C15 C16 N19 62.7(3) no
C14 C15 C16 C7 -56.4(4) no
C7 C17 C18 N19 36.4(3) no
N19 C20 C21 C14 56.0(4) no
N19 C20 C21 C22 -124.8(4) no
C20 C21 C22 C23 177.7(3) no
C14 C21 C22 C23 -3.2(5) no
C21 C22 C23 O24 -62.7(5) no
As1A C1A C2A C3A -179.7(3) no
C6A C1A C2A C3A -1.6(5) no
As1A C1A C6A C5A -179.2(3) no
C2A C1A C6A C5A 2.7(5) no
C1A C2A C3A C4A -0.4(5) no
C2A C3A C4A N4A 179.6(4) no
C2A C3A C4A C5A 1.2(5) no
N4A C4A C5A C6A -178.5(4) no
C3A C4A C5A C6A -0.1(5) no
C4A C5A C6A C1A -1.8(5) no

_cod_database_fobs_code 2241670
